data_1559733
loop_
_publ_author_name
'Steigerwald, Daniel C.'
'Soltanzadeh, Bardia'
'Sarkar, Aritra'
'Morgenstern, Cecilia C.'
'Staples, Richard J.'
'Borhan, Babak'

_publ_section_title
;
 Ritter-enabled catalytic asymmetric chloroamidation of olefins.
;
_journal_issue 5
_journal_name_full 'Chemical science'
_journal_page_first 1834
_journal_page_last 1842
_journal_paper_doi 10.1039/d0sc05224h
_journal_volume 12
_journal_year 2020
_chemical_absolute_configuration ad
_chemical_formula_moiety 'C16 H23 Cl N2 O3'
_chemical_formula_sum 'C16 H23 Cl N2 O3'
_chemical_formula_weight 326.81
_space_group_crystal_system monoclinic
_space_group_IT_number 4
_space_group_name_Hall 'P 2yb'
_space_group_name_H-M_alt 'P 1 21 1'
_atom_sites_solution_hydrogens mixed
_atom_sites_solution_primary dual
_audit_creation_date 2018-08-27
_audit_creation_method
;
Olex2 1.2
(compiled 2018.05.29 svn.r3508 for OlexSys, GUI svn.r5506)
;
_audit_update_record
;
2018-08-27 deposited with the CCDC.	2020-11-26 downloaded from the CCDC.
;
_cell_angle_alpha 90
_cell_angle_beta 104.929(2)
_cell_angle_gamma 90
_cell_formula_units_Z 2
_cell_length_a 10.6148(2)
_cell_length_b 5.07730(10)
_cell_length_c 15.8871(3)
_cell_measurement_reflns_used 3483
_cell_measurement_temperature 173(2)
_cell_measurement_theta_max 72.34
_cell_measurement_theta_min 5.76
_cell_volume 827.33(3)
_computing_cell_refinement 'SAINT v8.34A (Bruker, 2013)'
_computing_data_collection 'COSMO (BRUKER, V1.61, 2009)'
_computing_data_reduction 'SAINT v8.34A (Bruker, 2013)'
_computing_molecular_graphics
;
O. V. Dolomanov, L. J. Bourhis, R. J. Gildea, J. A. K. Howard and H. Puschmann,
OLEX2: a complete structure solution, refinement and analysis program.
J. Appl. Cryst. (2009). 42, 339-341.
;
_computing_publication_material
;
O. V. Dolomanov, L. J. Bourhis, R. J. Gildea, J. A. K. Howard and H. Puschmann,
OLEX2: a complete structure solution, refinement and analysis program.
J. Appl. Cryst. (2009). 42, 339-341.
;
_computing_structure_refinement 'SHELXL (Sheldrick, Acta Cryst. A64 2008, 112-122)'
_computing_structure_solution 'SHELXT (Sheldrick, G.M. (2015). Acta Cryst. A71, 3-8)'
_diffrn_ambient_temperature 173(2)
_diffrn_detector_area_resol_mean 8.36
_diffrn_measured_fraction_theta_full 0.970
_diffrn_measured_fraction_theta_max 0.962
_diffrn_measurement_device_type 'Bruker APEX-II CCD'
_diffrn_measurement_method '\w and \f'
_diffrn_radiation_monochromator graphite
_diffrn_radiation_type CuK\a
_diffrn_radiation_wavelength 1.54178
_diffrn_reflns_av_R_equivalents 0.0647
_diffrn_reflns_av_unetI/netI 0.0602
_diffrn_reflns_Laue_measured_fraction_full 0.970
_diffrn_reflns_Laue_measured_fraction_max 0.962
_diffrn_reflns_limit_h_max 13
_diffrn_reflns_limit_h_min -12
_diffrn_reflns_limit_k_max 6
_diffrn_reflns_limit_k_min -6
_diffrn_reflns_limit_l_max 19
_diffrn_reflns_limit_l_min -19
_diffrn_reflns_number 9843
_diffrn_reflns_point_group_measured_fraction_full 0.968
_diffrn_reflns_point_group_measured_fraction_max 0.952
_diffrn_reflns_theta_full 67.679
_diffrn_reflns_theta_max 72.393
_diffrn_reflns_theta_min 4.310
_diffrn_source 'sealed tube'
_diffrn_standards_number 0
_exptl_absorpt_coefficient_mu 2.164
_exptl_absorpt_correction_T_max 0.7536
_exptl_absorpt_correction_T_min 0.6283
_exptl_absorpt_correction_type multi-scan
_exptl_absorpt_process_details
'SADABS-2012/1 (Bruker,2012) was used for absorption correction. wR2(int) was 0.0840 before and 0.0696 after correction. The Ratio of minimum to maximum transmission is 0.8337. The \l/2 correction factor is 0.0015.'
_exptl_crystal_colour colourless
_exptl_crystal_colour_primary colourless
_exptl_crystal_density_diffrn 1.312
_exptl_crystal_description needle
_exptl_crystal_F_000 348
_exptl_crystal_recrystallization_method
'The material was recrystallised from a mixture of methanol and hexanes  by slow evaporation'
_exptl_crystal_size_max 0.388
_exptl_crystal_size_mid 0.072
_exptl_crystal_size_min 0.021
_refine_diff_density_max 0.166
_refine_diff_density_min -0.163
_refine_diff_density_rms 0.040
_refine_ls_abs_structure_details
;
 Flack x determined using 1011 quotients [(I+)-(I-)]/[(I+)+(I-)]
 (Parsons, Flack and Wagner, Acta Cryst. B69 (2013) 249-259).
;
_refine_ls_abs_structure_Flack 0.037(14)
_refine_ls_extinction_method none
_refine_ls_goodness_of_fit_ref 1.010
_refine_ls_hydrogen_treatment mixed
_refine_ls_matrix_type full
_refine_ls_number_parameters 210
_refine_ls_number_reflns 3116
_refine_ls_number_restraints 1
_refine_ls_restrained_S_all 1.010
_refine_ls_R_factor_all 0.0490
_refine_ls_R_factor_gt 0.0387
_refine_ls_shift/su_max 0.000
_refine_ls_shift/su_mean 0.000
_refine_ls_structure_factor_coef Fsqd
_refine_ls_weighting_details 'w=1/[\s^2^(Fo^2^)+(0.0333P)^2^] where P=(Fo^2^+2Fc^2^)/3'
_refine_ls_weighting_scheme calc
_refine_ls_wR_factor_gt 0.0811
_refine_ls_wR_factor_ref 0.0850
_reflns_Friedel_coverage 0.766
_reflns_Friedel_fraction_full 0.964
_reflns_Friedel_fraction_max 0.938
_reflns_number_gt 2684
_reflns_number_total 3116
_reflns_threshold_expression 'I > 2\s(I)'
_cod_data_source_file d0sc05224h2.cif
_cod_data_source_block bb818a
_cod_depositor_comments
;Adding full bibliography for 1559733--1559734.cif.

 Adding full bibliography for 1559733--1559734.cif.
;
_cod_database_code 1559733
_shelx_shelxl_version_number 2018/3
_shelx_space_group_comment
;
The symmetry employed for this shelxl refinement is uniquely defined
by the following loop, which should always be used as a source of
symmetry information in preference to the above space-group names.
They are only intended as comments.
;
_shelx_estimated_absorpt_t_max 0.956
_shelx_estimated_absorpt_t_min 0.487
_olex2_refinement_description
;
1. Fixed Uiso
 At 1.2 times of:
  All C(H) groups, All C(H,H) groups
 At 1.5 times of:
  All C(H,H,H) groups
2.a Ternary CH refined with riding coordinates:
 C2(H2A), C3(H3)
2.b Secondary CH2 refined with riding coordinates:
 C1(H1A,H1B), C4(H4A,H4B), C5(H5A,H5B)
2.c Aromatic/amide H refined with riding coordinates:
 C00I(H00I), C9(H9), C10(H10), C12(H12)
2.d Idealised Me refined as rotating group:
 C6(H6A,H6B,H6C), C13(H13A,H13B,H13C), C15(H15A,H15B,H15C)
;
_olex2_diffrn_ambient_temperature_device 'Oxford Cryosystems'
_olex2_exptl_crystal_mounting_method 'The crystal was mounted on a nylon loop with paratone oil'
_olex2_submission_original_sample_id 'From NMR tube'
_olex2_submission_special_instructions 'No special instructions were received'

loop_
_space_group_symop_operation_xyz
'x, y, z'
'-x, y+1/2, -z'

loop_
_atom_site_label
_atom_site_type_symbol
_atom_site_fract_x
_atom_site_fract_y
_atom_site_fract_z
_atom_site_U_iso_or_equiv
_atom_site_adp_type
_atom_site_occupancy
_atom_site_site_symmetry_order
_atom_site_calc_flag
_atom_site_refinement_flags_posn
_atom_site_refinement_flags_adp
_atom_site_refinement_flags_occupancy
_atom_site_disorder_assembly
_atom_site_disorder_group
Cl1 Cl 0.10456(9) 0.74221(18) 0.18474(5) 0.0375(2) Uani 1 1 d . . . . .
O1 O 0.4349(3) 0.0007(5) 0.22668(17) 0.0342(6) Uani 1 1 d . . . . .
O2 O 0.8549(3) 0.4266(6) 0.04185(17) 0.0399(6) Uani 1 1 d . . . . .
O3 O 0.2851(3) 1.0018(5) 0.46142(17) 0.0331(6) Uani 1 1 d . . . . .
N1 N 0.3793(3) 0.4290(6) 0.22240(19) 0.0275(6) Uani 1 1 d . . . . .
H1 H 0.401(4) 0.580(9) 0.216(2) 0.029(10) Uiso 1 1 d . . . . .
N2 N 0.2346(3) 0.5717(5) 0.43951(19) 0.0257(6) Uani 1 1 d . . . . .
H2 H 0.246(3) 0.426(8) 0.457(2) 0.016(9) Uiso 1 1 d . . . . .
C00I C 0.6665(4) 0.1367(7) 0.1767(2) 0.0300(7) Uani 1 1 d . . . . .
H00I H 0.673915 -0.009080 0.215170 0.036 Uiso 1 1 calc R . . . .
C1 C 0.2801(3) 0.3786(6) 0.2683(2) 0.0278(7) Uani 1 1 d . . . . .
H1A H 0.320366 0.291263 0.324462 0.033 Uiso 1 1 calc R . . . .
H1B H 0.213601 0.258162 0.233246 0.033 Uiso 1 1 calc R . . . .
C2 C 0.2151(3) 0.6325(6) 0.2850(2) 0.0266(7) Uani 1 1 d . . . . .
H2A H 0.284325 0.769391 0.303948 0.032 Uiso 1 1 calc R . . . .
C3 C 0.1401(3) 0.6106(6) 0.3552(2) 0.0244(7) Uani 1 1 d . . . . .
H3 H 0.094975 0.782411 0.357440 0.029 Uiso 1 1 calc R . . . .
C4 C 0.0371(3) 0.3933(6) 0.3395(2) 0.0289(7) Uani 1 1 d . . . . .
H4A H -0.007268 0.385963 0.276547 0.035 Uiso 1 1 calc R . . . .
H4B H 0.080679 0.221750 0.356210 0.035 Uiso 1 1 calc R . . . .
C5 C -0.0648(4) 0.4354(7) 0.3908(2) 0.0332(8) Uani 1 1 d . . . . .
H5A H -0.112854 0.268756 0.391633 0.040 Uiso 1 1 calc R . . . .
H5B H -0.019888 0.480795 0.451727 0.040 Uiso 1 1 calc R . . . .
C6 C -0.1610(4) 0.6503(8) 0.3532(3) 0.0442(10) Uani 1 1 d . . . . .
H6A H -0.212114 0.598476 0.294972 0.066 Uiso 1 1 calc GR . . . .
H6B H -0.113747 0.813733 0.349073 0.066 Uiso 1 1 calc GR . . . .
H6C H -0.219473 0.678428 0.391026 0.066 Uiso 1 1 calc GR . . . .
C7 C 0.4529(3) 0.2299(7) 0.20554(19) 0.0260(6) Uani 1 1 d . . . . .
C8 C 0.5559(3) 0.2953(6) 0.1611(2) 0.0258(7) Uani 1 1 d . . . . .
C9 C 0.5463(4) 0.5050(7) 0.1033(2) 0.0283(7) Uani 1 1 d . . . . .
H9 H 0.471935 0.616451 0.092287 0.034 Uiso 1 1 calc R . . . .
C10 C 0.6436(4) 0.5533(7) 0.0615(2) 0.0306(8) Uani 1 1 d . . . . .
H10 H 0.634915 0.694976 0.021374 0.037 Uiso 1 1 calc R . . . .
C11 C 0.7540(3) 0.3945(8) 0.0784(2) 0.0304(8) Uani 1 1 d . . . . .
C12 C 0.7652(3) 0.1873(7) 0.1374(2) 0.0324(8) Uani 1 1 d . . . . .
H12 H 0.841348 0.080679 0.150548 0.039 Uiso 1 1 calc R . . . .
C13 C 0.8511(4) 0.6456(8) -0.0151(3) 0.0430(10) Uani 1 1 d . . . . .
H13A H 0.779733 0.621723 -0.067710 0.065 Uiso 1 1 calc GR . . . .
H13B H 0.934020 0.657323 -0.031350 0.065 Uiso 1 1 calc GR . . . .
H13C H 0.837071 0.808006 0.014495 0.065 Uiso 1 1 calc GR . . . .
C14 C 0.3018(3) 0.7705(7) 0.4856(2) 0.0257(7) Uani 1 1 d . . . . .
C15 C 0.4004(4) 0.6946(8) 0.5685(2) 0.0372(9) Uani 1 1 d . . . . .
H15A H 0.488528 0.713187 0.560489 0.056 Uiso 1 1 calc GR . . . .
H15B H 0.386076 0.511273 0.582955 0.056 Uiso 1 1 calc GR . . . .
H15C H 0.390886 0.809830 0.615927 0.056 Uiso 1 1 calc GR . . . .

loop_
_atom_site_aniso_label
_atom_site_aniso_U_11
_atom_site_aniso_U_22
_atom_site_aniso_U_33
_atom_site_aniso_U_23
_atom_site_aniso_U_13
_atom_site_aniso_U_12
Cl1 0.0388(5) 0.0367(5) 0.0329(4) 0.0074(4) 0.0017(4) 0.0026(4)
O1 0.0404(15) 0.0194(11) 0.0466(14) 0.0020(11) 0.0178(13) -0.0016(11)
O2 0.0346(14) 0.0472(16) 0.0415(14) -0.0030(12) 0.0161(13) 0.0005(12)
O3 0.0375(14) 0.0195(12) 0.0403(13) 0.0000(11) 0.0063(12) -0.0015(11)
N1 0.0316(16) 0.0183(15) 0.0344(15) 0.0027(12) 0.0115(14) -0.0015(12)
N2 0.0310(15) 0.0152(14) 0.0301(14) 0.0028(11) 0.0065(13) 0.0007(11)
C00I 0.0338(19) 0.0220(16) 0.0325(17) -0.0012(13) 0.0055(16) 0.0019(14)
C1 0.0330(18) 0.0203(16) 0.0323(17) -0.0005(13) 0.0122(16) -0.0030(15)
C2 0.0277(17) 0.0200(16) 0.0300(17) 0.0027(14) 0.0038(15) 0.0009(14)
C3 0.0263(16) 0.0150(14) 0.0303(16) 0.0003(13) 0.0045(15) 0.0014(13)
C4 0.0267(17) 0.0170(15) 0.0415(19) -0.0016(14) 0.0060(16) -0.0010(14)
C5 0.0307(18) 0.0273(19) 0.043(2) 0.0034(16) 0.0122(17) -0.0034(15)
C6 0.036(2) 0.030(2) 0.071(3) -0.0021(19) 0.023(2) 0.0021(16)
C7 0.0284(16) 0.0212(15) 0.0265(14) 0.0005(15) 0.0035(13) -0.0005(16)
C8 0.0283(17) 0.0215(17) 0.0260(14) -0.0046(12) 0.0039(14) -0.0017(13)
C9 0.0280(17) 0.0247(16) 0.0316(17) -0.0008(14) 0.0069(15) 0.0026(14)
C10 0.037(2) 0.0243(18) 0.0308(17) -0.0003(13) 0.0093(17) -0.0008(14)
C11 0.0272(17) 0.0384(19) 0.0257(16) -0.0098(15) 0.0071(15) -0.0050(16)
C12 0.0264(18) 0.033(2) 0.0372(18) -0.0028(15) 0.0065(16) 0.0050(14)
C13 0.043(2) 0.052(3) 0.041(2) -0.0075(18) 0.023(2) -0.0089(19)
C14 0.0259(16) 0.0236(18) 0.0305(14) -0.0003(15) 0.0124(14) 0.0002(15)
C15 0.038(2) 0.035(2) 0.0357(18) 0.0022(16) 0.0053(17) 0.0020(16)

loop_
_atom_type_symbol
_atom_type_description
_atom_type_scat_dispersion_real
_atom_type_scat_dispersion_imag
_atom_type_scat_source
C C 0.0181 0.0091 'International Tables Vol C Tables 4.2.6.8 and 6.1.1.4'
H H 0.0000 0.0000 'International Tables Vol C Tables 4.2.6.8 and 6.1.1.4'
Cl Cl 0.3639 0.7018 'International Tables Vol C Tables 4.2.6.8 and 6.1.1.4'
N N 0.0311 0.0180 'International Tables Vol C Tables 4.2.6.8 and 6.1.1.4'
O O 0.0492 0.0322 'International Tables Vol C Tables 4.2.6.8 and 6.1.1.4'

loop_
_geom_angle_atom_site_label_1
_geom_angle_atom_site_label_2
_geom_angle_atom_site_label_3
_geom_angle
_geom_angle_site_symmetry_1
_geom_angle_site_symmetry_3
_geom_angle_publ_flag
C11 O2 C13 118.0(3) . . ?
C1 N1 H1 120(3) . . ?
C7 N1 H1 119(3) . . ?
C7 N1 C1 120.1(3) . . ?
C3 N2 H2 117(3) . . ?
C14 N2 H2 120(3) . . ?
C14 N2 C3 122.7(3) . . ?
C8 C00I H00I 119.4 . . ?
C12 C00I H00I 119.4 . . ?
C12 C00I C8 121.2(3) . . ?
N1 C1 H1A 109.4 . . ?
N1 C1 H1B 109.4 . . ?
N1 C1 C2 111.1(3) . . ?
H1A C1 H1B 108.0 . . ?
C2 C1 H1A 109.4 . . ?
C2 C1 H1B 109.4 . . ?
Cl1 C2 H2A 108.1 . . ?
C1 C2 Cl1 109.2(2) . . ?
C1 C2 H2A 108.1 . . ?
C1 C2 C3 114.3(3) . . ?
C3 C2 Cl1 108.8(2) . . ?
C3 C2 H2A 108.1 . . ?
N2 C3 C2 108.2(3) . . ?
N2 C3 H3 107.8 . . ?
N2 C3 C4 110.2(3) . . ?
C2 C3 H3 107.8 . . ?
C4 C3 C2 114.7(3) . . ?
C4 C3 H3 107.8 . . ?
C3 C4 H4A 109.0 . . ?
C3 C4 H4B 109.0 . . ?
H4A C4 H4B 107.8 . . ?
C5 C4 C3 112.8(3) . . ?
C5 C4 H4A 109.0 . . ?
C5 C4 H4B 109.0 . . ?
C4 C5 H5A 109.0 . . ?
C4 C5 H5B 109.0 . . ?
H5A C5 H5B 107.8 . . ?
C6 C5 C4 112.9(3) . . ?
C6 C5 H5A 109.0 . . ?
C6 C5 H5B 109.0 . . ?
C5 C6 H6A 109.5 . . ?
C5 C6 H6B 109.5 . . ?
C5 C6 H6C 109.5 . . ?
H6A C6 H6B 109.5 . . ?
H6A C6 H6C 109.5 . . ?
H6B C6 H6C 109.5 . . ?
O1 C7 N1 120.9(3) . . ?
O1 C7 C8 121.5(3) . . ?
N1 C7 C8 117.6(3) . . ?
C00I C8 C7 118.5(3) . . ?
C00I C8 C9 118.3(3) . . ?
C9 C8 C7 123.1(3) . . ?
C8 C9 H9 119.5 . . ?
C10 C9 C8 120.9(3) . . ?
C10 C9 H9 119.5 . . ?
C9 C10 H10 120.0 . . ?
C9 C10 C11 120.0(3) . . ?
C11 C10 H10 120.0 . . ?
O2 C11 C10 124.7(3) . . ?
O2 C11 C12 116.1(3) . . ?
C10 C11 C12 119.3(3) . . ?
C00I C12 C11 120.2(3) . . ?
C00I C12 H12 119.9 . . ?
C11 C12 H12 119.9 . . ?
O2 C13 H13A 109.5 . . ?
O2 C13 H13B 109.5 . . ?
O2 C13 H13C 109.5 . . ?
H13A C13 H13B 109.5 . . ?
H13A C13 H13C 109.5 . . ?
H13B C13 H13C 109.5 . . ?
O3 C14 N2 122.2(3) . . ?
O3 C14 C15 121.8(3) . . ?
N2 C14 C15 115.9(3) . . ?
C14 C15 H15A 109.5 . . ?
C14 C15 H15B 109.5 . . ?
C14 C15 H15C 109.5 . . ?
H15A C15 H15B 109.5 . . ?
H15A C15 H15C 109.5 . . ?
H15B C15 H15C 109.5 . . ?

loop_
_geom_bond_atom_site_label_1
_geom_bond_atom_site_label_2
_geom_bond_distance
_geom_bond_site_symmetry_2
_geom_bond_publ_flag
Cl1 C2 1.806(3) . ?
O1 C7 1.240(4) . ?
O2 C11 1.353(5) . ?
O2 C13 1.428(5) . ?
O3 C14 1.234(4) . ?
N1 H1 0.81(4) . ?
N1 C1 1.449(4) . ?
N1 C7 1.346(4) . ?
N2 H2 0.79(4) . ?
N2 C3 1.466(4) . ?
N2 C14 1.340(4) . ?
C00I H00I 0.9500 . ?
C00I C8 1.392(5) . ?
C00I C12 1.375(5) . ?
C1 H1A 0.9900 . ?
C1 H1B 0.9900 . ?
C1 C2 1.518(4) . ?
C2 H2A 1.0000 . ?
C2 C3 1.532(5) . ?
C3 H3 1.0000 . ?
C3 C4 1.528(4) . ?
C4 H4A 0.9900 . ?
C4 H4B 0.9900 . ?
C4 C5 1.528(5) . ?
C5 H5A 0.9900 . ?
C5 H5B 0.9900 . ?
C5 C6 1.508(5) . ?
C6 H6A 0.9800 . ?
C6 H6B 0.9800 . ?
C6 H6C 0.9800 . ?
C7 C8 1.484(5) . ?
C8 C9 1.393(4) . ?
C9 H9 0.9500 . ?
C9 C10 1.386(5) . ?
C10 H10 0.9500 . ?
C10 C11 1.390(5) . ?
C11 C12 1.394(5) . ?
C12 H12 0.9500 . ?
C13 H13A 0.9800 . ?
C13 H13B 0.9800 . ?
C13 H13C 0.9800 . ?
C14 C15 1.506(5) . ?
C15 H15A 0.9800 . ?
C15 H15B 0.9800 . ?
C15 H15C 0.9800 . ?

loop_
_geom_hbond_atom_site_label_D
_geom_hbond_atom_site_label_H
_geom_hbond_atom_site_label_A
_geom_hbond_distance_DH
_geom_hbond_distance_HA
_geom_hbond_distance_DA
_geom_hbond_angle_DHA
_geom_hbond_site_symmetry_A
_geom_hbond_publ_flag
N1 H1 O1 0.81(4) 2.17(4) 2.959(4) 165(4) 1_565 yes
N2 H2 O3 0.79(4) 2.19(4) 2.947(4) 161(3) 1_545 yes
